data_9009871
loop_
_publ_author_name
'Loiseau, T.'
'Paulet, C.'
'Ferey, G.'

_publ_section_title
;Crystal structure determination of the hydrated gallium phosphate GaPO4*2H2O,
 analog of variscite
;
_journal_name_full 'Solid State Chemistry and Crystal Chemistry'
_journal_page_first 667
_journal_page_last 674
_journal_volume 1
_journal_year 1998
_chemical_formula_structural GaP04*2H20
_chemical_formula_sum 'Ga H4 O6 P'
_space_group_IT_number 61
_symmetry_space_group_name_Hall '-P 2ac 2ab'
_symmetry_space_group_name_H-M 'P b c a'
_cell_angle_alpha 90
_cell_angle_beta 90
_cell_angle_gamma 90
_cell_formula_units_Z 8
_cell_length_a 9.9260
_cell_length_b 8.6189
_cell_length_c 9.7622
_cell_volume 835.168
_exptl_crystal_density_diffrn 3.193
_cod_original_formula_sum 'Ga P O6 H4'
_cod_database_code 9009871

loop_
_symmetry_equiv_pos_as_xyz
x,y,z
x,1/2-y,1/2+z
-x,1/2+y,1/2-z
1/2-x,1/2+y,z
1/2+x,1/2-y,-z
1/2+x,y,1/2-z
1/2-x,-y,1/2+z
-x,-y,-z

loop_
_atom_site_label
_atom_site_fract_x
_atom_site_fract_y
_atom_site_fract_z
_atom_site_U_iso_or_equiv
_atom_site_type_symbol
_atom_site_attached_hydrogens
Ga 0.13230 0.15390 0.17040 0.00900 Ga 0
P 0.14970 0.46820 0.35540 0.00800 P 0
O1 0.11050 0.29890 0.32330 0.01200 O 0
O2 0.04770 0.58270 0.29210 0.01200 O 0
O3 0.28880 0.50460 0.29560 0.01200 O 0
O4 0.14830 0.48600 0.51220 0.01100 O 0
OW1 0.05770 0.33360 0.05680 0.01500 O 0
OW2 0.30880 0.23290 0.11140 0.01300 O 0
H11 0.06440 0.30810 -0.03940 0.06400 H 0
H12 -0.01250 0.35480 0.07400 0.06400 H 0
H21 0.31500 0.31730 0.08650 0.02800 H 0
H22 0.36250 0.17390 0.12280 0.10800 H 0

loop_
_cod_changelog_entry_id
_cod_changelog_entry_author
_cod_changelog_entry_date
_cod_changelog_entry_text
1
;cod-tools version 3.8.0
Id: cif_guess_AMCSD_atom_types 9574 2023-05-10 09:00:05Z saulius
;
2023-05-10T18:52:15+03:00
;Derived atom types and hydrogen counts
from atom names that follow the AMCSD naming convention
(Wat == water, O-H == hydroxyl).
;

_cod_duplicate_entry 1000505
